data_7703762
loop_
_publ_author_name
'Mei, Liangyong'
'Veleta, Jos\'e M'
'Bloch, Jan'
'Goodman, Hannah J.'
'Pierce-Navarro, Dominic'
'Villalobos, Alejandro'
'Gianetti, Thomas L.'

_publ_section_title
;
 Tunable carbocation-based redox active ambiphilic ligands: synthesis,
 coordination and characterization.
;
_journal_issue 45
_journal_name_full 'Dalton transactions (Cambridge, England : 2003)'
_journal_page_first 16095
_journal_page_last 16105
_journal_paper_doi 10.1039/d0dt00419g
_journal_volume 49
_journal_year 2020
_chemical_formula_moiety 'C31 H30 Cl3 Co N3 O2, C2 H3 N'
_chemical_formula_sum 'C33 H33 Cl3 Co N4 O2'
_chemical_formula_weight 682.91
_space_group_crystal_system monoclinic
_space_group_IT_number 15
_space_group_name_Hall '-C 2yc'
_space_group_name_H-M_alt 'C 1 2/c 1'
_atom_sites_solution_hydrogens geom
_atom_sites_solution_primary dual
_audit_creation_date 2019-10-30
_audit_creation_method
;
Olex2 1.2
(compiled 2018.05.29 svn.r3508 for OlexSys, GUI svn.r5506)
;
_audit_update_record
;
2019-12-22 deposited with the CCDC.	2020-03-10 downloaded from the CCDC.
;
_cell_angle_alpha 90
_cell_angle_beta 117.562(9)
_cell_angle_gamma 90
_cell_formula_units_Z 8
_cell_length_a 25.405(6)
_cell_length_b 10.880(2)
_cell_length_c 25.515(8)
_cell_measurement_reflns_used 4223
_cell_measurement_temperature 100
_cell_measurement_theta_max 24.74
_cell_measurement_theta_min 2.43
_cell_volume 6252(3)
_computing_cell_refinement 'SAINT v8.34A (Bruker, 2013)'
_computing_data_reduction 'SAINT v8.34A (Bruker, 2013)'
_computing_molecular_graphics 'Olex2 (Dolomanov et al., 2009)'
_computing_publication_material 'Olex2 (Dolomanov et al., 2009)'
_computing_structure_refinement 'ShelXL (Sheldrick, 2015)'
_computing_structure_solution 'ShelXT (Sheldrick, 2015)'
_diffrn_ambient_temperature 100.0
_diffrn_measured_fraction_theta_full 1.000
_diffrn_measured_fraction_theta_max 0.996
_diffrn_measurement_device_type 'Bruker APEX-II CCD'
_diffrn_measurement_method '\f and \w scans'
_diffrn_radiation_type MoK\a
_diffrn_radiation_wavelength 0.71073
_diffrn_reflns_av_R_equivalents 0.0695
_diffrn_reflns_av_unetI/netI 0.0549
_diffrn_reflns_Laue_measured_fraction_full 1.000
_diffrn_reflns_Laue_measured_fraction_max 0.996
_diffrn_reflns_limit_h_max 32
_diffrn_reflns_limit_h_min -30
_diffrn_reflns_limit_k_max 13
_diffrn_reflns_limit_k_min -13
_diffrn_reflns_limit_l_max 31
_diffrn_reflns_limit_l_min -32
_diffrn_reflns_number 31567
_diffrn_reflns_point_group_measured_fraction_full 1.000
_diffrn_reflns_point_group_measured_fraction_max 0.996
_diffrn_reflns_theta_full 25.242
_diffrn_reflns_theta_max 27.156
_diffrn_reflns_theta_min 1.801
_diffrn_standards_number 0
_exptl_absorpt_coefficient_mu 0.843
_exptl_absorpt_correction_T_max 0.7455
_exptl_absorpt_correction_T_min 0.6614
_exptl_absorpt_correction_type multi-scan
_exptl_absorpt_process_details
'SADABS-2014/5 (Bruker,2014/5) was used for absorption correction. wR2(int) was 0.0544 before and 0.0476 after correction. The Ratio of minimum to maximum transmission is 0.8872. The \l/2 correction factor is 0.00150.'
_exptl_crystal_colour 'metallic dark green'
_exptl_crystal_colour_lustre metallic
_exptl_crystal_colour_modifier dark
_exptl_crystal_colour_primary green
_exptl_crystal_density_diffrn 1.451
_exptl_crystal_description irregular
_exptl_crystal_F_000 2824
_exptl_crystal_size_max 0.23
_exptl_crystal_size_mid 0.11
_exptl_crystal_size_min 0.04
_refine_diff_density_max 0.519
_refine_diff_density_min -0.313
_refine_diff_density_rms 0.077
_refine_ls_extinction_method none
_refine_ls_goodness_of_fit_ref 1.028
_refine_ls_hydrogen_treatment constr
_refine_ls_matrix_type full
_refine_ls_number_parameters 392
_refine_ls_number_reflns 6902
_refine_ls_number_restraints 0
_refine_ls_restrained_S_all 1.028
_refine_ls_R_factor_all 0.0683
_refine_ls_R_factor_gt 0.0418
_refine_ls_shift/su_max 0.002
_refine_ls_shift/su_mean 0.000
_refine_ls_structure_factor_coef Fsqd
_refine_ls_weighting_details 'w=1/[\s^2^(Fo^2^)+(0.0441P)^2^+6.9550P] where P=(Fo^2^+2Fc^2^)/3'
_refine_ls_weighting_scheme calc
_refine_ls_wR_factor_gt 0.0916
_refine_ls_wR_factor_ref 0.1025
_reflns_Friedel_coverage 0.000
_reflns_number_gt 5084
_reflns_number_total 6902
_reflns_threshold_expression 'I > 2\s(I)'
_cod_data_source_file d0dt00419g2.cif
_cod_data_source_block mo_col2_0ma
_cod_depositor_comments 'Adding full bibliography for 7703758--7703764.cif.'
_cod_database_code 7703762
_shelx_shelxl_version_number 2018/3
_shelx_space_group_comment
;
The symmetry employed for this shelxl refinement is uniquely defined
by the following loop, which should always be used as a source of
symmetry information in preference to the above space-group names.
They are only intended as comments.
;
_shelx_estimated_absorpt_t_max 0.967
_shelx_estimated_absorpt_t_min 0.830
_olex2_refinement_description
;
1. Fixed Uiso
 At 1.2 times of:
  All C(H) groups, All C(H,H) groups
 At 1.5 times of:
  All C(H,H,H) groups
2.a Secondary CH2 refined with riding coordinates:
 C00O(H00A,H00B), C00R(H00G,H00H), C00U(H00N,H00O), C00Y(H00P,H00Q)
2.b Aromatic/amide H refined with riding coordinates:
 C00F(H00F), C00I(H00I), C00J(H00J), C00K(H00K), C00L(H00L), C00M(H00M),
 C00V(H00V), C00W(H00W), C00X(H00X), C00Z(H00Z), C010(H010), C011(H011),
 C012(H012)
2.c Idealised Me refined as rotating group:
 C00P(H00C,H00D,H00E), C013(H01A,H01B,H01C), C015(H01D,H01E,H01F), C017(H01G,
 H01H,H01I)
;
_olex2_submission_special_instructions 'No special instructions were received'

loop_
_space_group_symop_operation_xyz
'x, y, z'
'-x, y, -z+1/2'
'x+1/2, y+1/2, z'
'-x+1/2, y+1/2, -z+1/2'
'-x, -y, -z'
'x, -y, z-1/2'
'-x+1/2, -y+1/2, -z'
'x+1/2, -y+1/2, z-1/2'

loop_
_atom_site_label
_atom_site_type_symbol
_atom_site_fract_x
_atom_site_fract_y
_atom_site_fract_z
_atom_site_U_iso_or_equiv
_atom_site_adp_type
_atom_site_occupancy
_atom_site_site_symmetry_order
_atom_site_calc_flag
_atom_site_refinement_flags_posn
_atom_site_refinement_flags_adp
_atom_site_refinement_flags_occupancy
_atom_site_disorder_assembly
_atom_site_disorder_group
Co01 Co 0.13487(2) 0.18401(3) 0.59167(2) 0.01693(10) Uani 1 1 d . . . . .
Cl02 Cl 0.10053(3) 0.36809(6) 0.60355(3) 0.02051(15) Uani 1 1 d . . . . .
Cl03 Cl 0.07676(3) 0.02743(6) 0.59446(3) 0.02193(15) Uani 1 1 d . . . . .
Cl04 Cl 0.23090(3) 0.16553(6) 0.66075(3) 0.02693(17) Uani 1 1 d . . . . .
O005 O 0.34694(8) 0.86923(17) 0.68734(8) 0.0233(4) Uani 1 1 d . . . . .
O006 O 0.41446(8) 0.66501(18) 0.72708(8) 0.0240(4) Uani 1 1 d . . . . .
N007 N 0.12296(9) 0.18203(19) 0.50527(9) 0.0166(5) Uani 1 1 d . . . . .
N008 N 0.40390(10) 0.7512(2) 0.54201(10) 0.0195(5) Uani 1 1 d . . . . .
N009 N 0.24108(9) 0.5444(2) 0.55335(9) 0.0193(5) Uani 1 1 d . . . . .
C00A C 0.32071(11) 0.6531(2) 0.54635(11) 0.0144(5) Uani 1 1 d . . . . .
C00B C 0.34267(11) 0.6943(2) 0.60519(11) 0.0156(5) Uani 1 1 d . . . . .
C00C C 0.26952(11) 0.5761(2) 0.52014(11) 0.0166(5) Uani 1 1 d . . . . .
C00D C 0.35134(11) 0.6859(2) 0.51347(12) 0.0173(5) Uani 1 1 d . . . . .
C00E C 0.41545(11) 0.8199(2) 0.59132(11) 0.0177(5) Uani 1 1 d . . . . .
C00F C 0.32960(12) 0.6443(2) 0.45542(12) 0.0199(6) Uani 1 1 d . . . . .
H00F H 0.349993 0.663460 0.433273 0.024 Uiso 1 1 calc R . . . .
C00G C 0.26888(11) 0.5624(2) 0.61430(12) 0.0180(5) Uani 1 1 d . . . . .
C00H C 0.38286(11) 0.7966(2) 0.62265(11) 0.0172(5) Uani 1 1 d . . . . .
C00I C 0.07954(12) 0.1083(2) 0.46686(12) 0.0199(6) Uani 1 1 d . . . . .
H00I H 0.058872 0.057626 0.481558 0.024 Uiso 1 1 calc R . . . .
C00J C 0.27835(12) 0.5751(2) 0.43040(12) 0.0205(6) Uani 1 1 d . . . . .
H00J H 0.263187 0.550533 0.390287 0.025 Uiso 1 1 calc R . . . .
C00K C 0.24813(11) 0.5400(2) 0.46099(12) 0.0198(6) Uani 1 1 d . . . . .
H00K H 0.213098 0.491772 0.442173 0.024 Uiso 1 1 calc R . . . .
C00L C 0.45911(12) 0.9132(2) 0.61063(12) 0.0204(6) Uani 1 1 d . . . . .
H00L H 0.484488 0.922387 0.592842 0.024 Uiso 1 1 calc R . . . .
C00M C 0.24448(12) 0.5139(3) 0.64916(12) 0.0231(6) Uani 1 1 d . . . . .
H00M H 0.207014 0.473769 0.631233 0.028 Uiso 1 1 calc R . . . .
C00N C 0.32281(12) 0.6302(2) 0.64171(12) 0.0204(6) Uani 1 1 d . . . . .
C00O C 0.43360(12) 0.8510(2) 0.47073(12) 0.0222(6) Uani 1 1 d . . . . .
H00A H 0.441932 0.932574 0.490136 0.027 Uiso 1 1 calc R . . . .
H00B H 0.391229 0.848710 0.440937 0.027 Uiso 1 1 calc R . . . .
C00P C 0.47256(13) 0.8321(3) 0.44031(13) 0.0232(6) Uani 1 1 d . . . . .
H00C H 0.462539 0.893785 0.409157 0.035 Uiso 1 1 calc GR . . . .
H00D H 0.465686 0.749673 0.422858 0.035 Uiso 1 1 calc GR . . . .
H00E H 0.514423 0.840569 0.469416 0.035 Uiso 1 1 calc GR . . . .
C00Q C 0.15272(12) 0.2531(2) 0.48428(12) 0.0197(6) Uani 1 1 d . . . . .
C00R C 0.18660(11) 0.4692(2) 0.52499(12) 0.0209(6) Uani 1 1 d . . . . .
H00G H 0.162706 0.495222 0.483365 0.025 Uiso 1 1 calc R . . . .
H00H H 0.162381 0.481325 0.545797 0.025 Uiso 1 1 calc R . . . .
C00S C 0.35717(12) 0.6246(3) 0.70508(12) 0.0214(6) Uani 1 1 d . . . . .
C00T C 0.38730(12) 0.8852(3) 0.66660(12) 0.0214(6) Uani 1 1 d . . . . .
C00U C 0.44596(12) 0.7508(2) 0.51667(12) 0.0219(6) Uani 1 1 d . . . . .
H00N H 0.444007 0.669827 0.498163 0.026 Uiso 1 1 calc R . . . .
H00O H 0.486807 0.761400 0.549102 0.026 Uiso 1 1 calc R . . . .
C00V C 0.06356(13) 0.1027(3) 0.40734(12) 0.0260(6) Uani 1 1 d . . . . .
H00V H 0.032535 0.049668 0.381848 0.031 Uiso 1 1 calc R . . . .
C00W C 0.27555(14) 0.5250(3) 0.70986(13) 0.0294(7) Uani 1 1 d . . . . .
H00W H 0.257372 0.497485 0.732968 0.035 Uiso 1 1 calc R . . . .
C00X C 0.33315(13) 0.5756(3) 0.73906(13) 0.0276(7) Uani 1 1 d . . . . .
H00X H 0.354780 0.575798 0.780993 0.033 Uiso 1 1 calc R . . . .
C00Y C 0.20319(12) 0.3332(2) 0.52721(12) 0.0207(6) Uani 1 1 d . . . . .
H00P H 0.237098 0.325875 0.518337 0.025 Uiso 1 1 calc R . . . .
H00Q H 0.216353 0.302076 0.567837 0.025 Uiso 1 1 calc R . . . .
C00Z C 0.13793(13) 0.2510(3) 0.42437(13) 0.0255(6) Uani 1 1 d . . . . .
H00Z H 0.158858 0.302350 0.410249 0.031 Uiso 1 1 calc R . . . .
C010 C 0.09358(13) 0.1757(3) 0.38541(12) 0.0266(6) Uani 1 1 d . . . . .
H010 H 0.083815 0.173864 0.344693 0.032 Uiso 1 1 calc R . . . .
C011 C 0.42762(13) 0.9802(3) 0.68247(13) 0.0267(6) Uani 1 1 d . . . . .
H011 H 0.430377 1.038277 0.711447 0.032 Uiso 1 1 calc R . . . .
C012 C 0.46442(13) 0.9905(3) 0.65554(12) 0.0279(7) Uani 1 1 d . . . . .
H012 H 0.494005 1.052706 0.668614 0.033 Uiso 1 1 calc R . . . .
C013 C 0.35530(14) 0.9395(3) 0.73842(13) 0.0313(7) Uani 1 1 d . . . . .
H01A H 0.346164 1.026088 0.727343 0.047 Uiso 1 1 calc GR . . . .
H01B H 0.396613 0.932019 0.769081 0.047 Uiso 1 1 calc GR . . . .
H01C H 0.328805 0.908255 0.753618 0.047 Uiso 1 1 calc GR . . . .
N014 N 0.42707(18) 0.2598(3) 0.76790(16) 0.0634(10) Uani 1 1 d . . . . .
C015 C 0.45141(13) 0.6566(3) 0.78984(12) 0.0325(7) Uani 1 1 d . . . . .
H01D H 0.491532 0.685111 0.799781 0.049 Uiso 1 1 calc GR . . . .
H01E H 0.453112 0.570955 0.802438 0.049 Uiso 1 1 calc GR . . . .
H01F H 0.434791 0.707954 0.810117 0.049 Uiso 1 1 calc GR . . . .
C016 C 0.39113(19) 0.2627(3) 0.78325(16) 0.0437(9) Uani 1 1 d . . . . .
C017 C 0.34620(17) 0.2639(4) 0.80322(16) 0.0475(9) Uani 1 1 d . . . . .
H01G H 0.306705 0.262258 0.768918 0.071 Uiso 1 1 calc GR . . . .
H01H H 0.350409 0.338633 0.826272 0.071 Uiso 1 1 calc GR . . . .
H01I H 0.351114 0.191583 0.827968 0.071 Uiso 1 1 calc GR . . . .

loop_
_atom_site_aniso_label
_atom_site_aniso_U_11
_atom_site_aniso_U_22
_atom_site_aniso_U_33
_atom_site_aniso_U_23
_atom_site_aniso_U_13
_atom_site_aniso_U_12
Co01 0.01933(18) 0.01590(19) 0.01477(18) 0.00006(15) 0.00720(15) -0.00204(14)
Cl02 0.0206(3) 0.0178(3) 0.0250(3) -0.0005(3) 0.0121(3) -0.0011(2)
Cl03 0.0283(3) 0.0188(3) 0.0206(3) 0.0012(3) 0.0129(3) -0.0047(3)
Cl04 0.0241(3) 0.0270(4) 0.0203(3) -0.0022(3) 0.0023(3) 0.0019(3)
O005 0.0300(11) 0.0243(10) 0.0190(10) -0.0054(8) 0.0143(9) 0.0005(8)
O006 0.0210(10) 0.0306(11) 0.0151(9) 0.0004(8) 0.0040(8) -0.0008(8)
N007 0.0191(11) 0.0130(11) 0.0176(11) -0.0004(9) 0.0084(9) -0.0011(9)
N008 0.0224(12) 0.0208(12) 0.0192(12) -0.0022(10) 0.0128(10) -0.0053(9)
N009 0.0183(11) 0.0211(12) 0.0183(11) -0.0013(10) 0.0082(10) -0.0034(9)
C00A 0.0184(12) 0.0103(12) 0.0156(13) 0.0023(10) 0.0089(11) 0.0033(10)
C00B 0.0152(12) 0.0130(12) 0.0177(13) 0.0005(11) 0.0069(11) 0.0042(10)
C00C 0.0185(13) 0.0139(13) 0.0182(13) 0.0010(11) 0.0091(11) -0.0006(10)
C00D 0.0193(12) 0.0142(13) 0.0199(13) -0.0028(11) 0.0102(11) -0.0003(10)
C00E 0.0191(13) 0.0158(13) 0.0160(13) 0.0029(11) 0.0061(11) 0.0015(10)
C00F 0.0258(14) 0.0209(14) 0.0184(14) -0.0008(11) 0.0148(12) -0.0014(11)
C00G 0.0198(13) 0.0158(13) 0.0209(14) -0.0022(11) 0.0115(11) -0.0004(10)
C00H 0.0181(12) 0.0184(13) 0.0130(12) 0.0017(11) 0.0054(11) -0.0023(10)
C00I 0.0205(13) 0.0170(13) 0.0192(14) 0.0009(11) 0.0067(11) -0.0033(11)
C00J 0.0250(14) 0.0203(14) 0.0142(13) -0.0029(11) 0.0073(11) -0.0008(11)
C00K 0.0183(12) 0.0196(14) 0.0184(13) -0.0017(11) 0.0058(11) -0.0041(11)
C00L 0.0218(13) 0.0215(14) 0.0176(13) 0.0025(11) 0.0090(12) -0.0035(11)
C00M 0.0234(14) 0.0248(15) 0.0260(15) -0.0059(12) 0.0155(12) -0.0088(12)
C00N 0.0239(14) 0.0201(14) 0.0228(14) -0.0037(12) 0.0156(12) -0.0029(11)
C00O 0.0272(14) 0.0188(14) 0.0221(14) 0.0012(12) 0.0125(12) 0.0005(11)
C00P 0.0304(15) 0.0193(14) 0.0260(15) 0.0020(12) 0.0182(13) -0.0018(12)
C00Q 0.0217(13) 0.0182(14) 0.0211(14) -0.0008(11) 0.0114(12) -0.0020(11)
C00R 0.0172(13) 0.0233(14) 0.0215(14) -0.0044(12) 0.0083(12) -0.0029(11)
C00S 0.0246(14) 0.0200(14) 0.0207(14) -0.0003(12) 0.0115(12) 0.0003(11)
C00T 0.0230(14) 0.0217(14) 0.0182(14) 0.0015(12) 0.0084(12) -0.0001(11)
C00U 0.0234(14) 0.0207(15) 0.0242(15) 0.0009(12) 0.0134(13) -0.0005(11)
C00V 0.0268(15) 0.0253(15) 0.0189(14) -0.0036(12) 0.0046(12) -0.0078(12)
C00W 0.0362(17) 0.0311(17) 0.0294(17) -0.0032(14) 0.0223(15) -0.0085(13)
C00X 0.0337(16) 0.0314(16) 0.0212(15) -0.0004(13) 0.0158(13) -0.0018(13)
C00Y 0.0215(13) 0.0213(14) 0.0205(14) -0.0005(12) 0.0108(12) -0.0006(11)
C00Z 0.0336(16) 0.0275(16) 0.0212(15) -0.0001(13) 0.0177(13) -0.0074(13)
C010 0.0317(16) 0.0291(16) 0.0166(14) -0.0045(13) 0.0090(13) -0.0048(13)
C011 0.0331(16) 0.0224(15) 0.0224(15) -0.0054(12) 0.0109(13) -0.0032(12)
C012 0.0332(16) 0.0253(15) 0.0235(15) -0.0026(13) 0.0117(13) -0.0124(13)
C013 0.0380(17) 0.0344(17) 0.0248(16) -0.0112(14) 0.0175(14) 0.0018(14)
N014 0.083(3) 0.058(2) 0.057(2) -0.0059(18) 0.039(2) 0.002(2)
C015 0.0266(15) 0.052(2) 0.0135(14) 0.0011(14) 0.0046(12) 0.0012(14)
C016 0.060(2) 0.034(2) 0.0307(19) -0.0078(16) 0.0156(18) -0.0045(17)
C017 0.055(2) 0.048(2) 0.0311(19) -0.0079(17) 0.0128(18) -0.0117(18)

loop_
_atom_type_symbol
_atom_type_description
_atom_type_scat_dispersion_real
_atom_type_scat_dispersion_imag
_atom_type_scat_source
C C 0.0033 0.0016 'International Tables Vol C Tables 4.2.6.8 and 6.1.1.4'
H H 0.0000 0.0000 'International Tables Vol C Tables 4.2.6.8 and 6.1.1.4'
Cl Cl 0.1484 0.1585 'International Tables Vol C Tables 4.2.6.8 and 6.1.1.4'
Co Co 0.3494 0.9721 'International Tables Vol C Tables 4.2.6.8 and 6.1.1.4'
N N 0.0061 0.0033 'International Tables Vol C Tables 4.2.6.8 and 6.1.1.4'
O O 0.0106 0.0060 'International Tables Vol C Tables 4.2.6.8 and 6.1.1.4'

loop_
_geom_angle_atom_site_label_1
_geom_angle_atom_site_label_2
_geom_angle_atom_site_label_3
_geom_angle
_geom_angle_site_symmetry_1
_geom_angle_site_symmetry_3
_geom_angle_publ_flag
Cl02 Co01 Cl03 111.26(3) . . ?
Cl02 Co01 Cl04 108.56(3) . . ?
Cl04 Co01 Cl03 112.96(3) . . ?
N007 Co01 Cl02 105.98(6) . . ?
N007 Co01 Cl03 104.28(6) . . ?
N007 Co01 Cl04 113.58(6) . . ?
C00T O005 C013 117.5(2) . . ?
C00S O006 C015 117.4(2) . . ?
C00I N007 Co01 116.40(17) . . ?
C00I N007 C00Q 118.1(2) . . ?
C00Q N007 Co01 125.38(18) . . ?
C00D N008 C00U 118.9(2) . . ?
C00E N008 C00D 120.4(2) . . ?
C00E N008 C00U 120.6(2) . . ?
C00C N009 C00G 120.5(2) . . ?
C00C N009 C00R 118.3(2) . . ?
C00G N009 C00R 120.1(2) . . ?
C00B C00A C00C 120.7(2) . . ?
C00B C00A C00D 119.4(2) . . ?
C00C C00A C00D 119.8(2) . . ?
C00A C00B C00H 116.8(2) . . ?
C00A C00B C00N 117.0(2) . . ?
C00N C00B C00H 126.2(2) . . ?
N009 C00C C00A 118.6(2) . . ?
N009 C00C C00K 122.4(2) . . ?
C00K C00C C00A 118.9(2) . . ?
N008 C00D C00A 118.3(2) . . ?
N008 C00D C00F 122.5(2) . . ?
C00F C00D C00A 119.1(2) . . ?
N008 C00E C00H 119.2(2) . . ?
N008 C00E C00L 120.7(2) . . ?
C00L C00E C00H 120.1(2) . . ?
C00D C00F H00F 120.2 . . ?
C00J C00F C00D 119.6(2) . . ?
C00J C00F H00F 120.2 . . ?
N009 C00G C00M 120.7(2) . . ?
N009 C00G C00N 119.9(2) . . ?
C00M C00G C00N 119.4(2) . . ?
C00B C00H C00T 123.2(2) . . ?
C00E C00H C00B 118.8(2) . . ?
C00E C00H C00T 117.7(2) . . ?
N007 C00I H00I 118.3 . . ?
N007 C00I C00V 123.4(2) . . ?
C00V C00I H00I 118.3 . . ?
C00F C00J H00J 118.5 . . ?
C00K C00J C00F 122.9(3) . . ?
C00K C00J H00J 118.5 . . ?
C00C C00K H00K 120.3 . . ?
C00J C00K C00C 119.5(2) . . ?
C00J C00K H00K 120.3 . . ?
C00E C00L H00L 120.4 . . ?
C012 C00L C00E 119.2(3) . . ?
C012 C00L H00L 120.4 . . ?
C00G C00M H00M 120.4 . . ?
C00W C00M C00G 119.2(3) . . ?
C00W C00M H00M 120.4 . . ?
C00B C00N C00S 122.6(2) . . ?
C00G C00N C00B 118.8(2) . . ?
C00G C00N C00S 118.4(2) . . ?
H00A C00O H00B 108.2 . . ?
C00P C00O H00A 109.7 . . ?
C00P C00O H00B 109.7 . . ?
C00U C00O H00A 109.7 . . ?
C00U C00O H00B 109.7 . . ?
C00U C00O C00P 110.0(2) . . ?
C00O C00P H00C 109.5 . . ?
C00O C00P H00D 109.5 . . ?
C00O C00P H00E 109.5 . . ?
H00C C00P H00D 109.5 . . ?
H00C C00P H00E 109.5 . . ?
H00D C00P H00E 109.5 . . ?
N007 C00Q C00Y 118.9(2) . . ?
N007 C00Q C00Z 120.5(2) . . ?
C00Z C00Q C00Y 120.7(2) . . ?
N009 C00R H00G 109.7 . . ?
N009 C00R H00H 109.7 . . ?
N009 C00R C00Y 109.7(2) . . ?
H00G C00R H00H 108.2 . . ?
C00Y C00R H00G 109.7 . . ?
C00Y C00R H00H 109.7 . . ?
O006 C00S C00N 115.1(2) . . ?
O006 C00S C00X 124.3(3) . . ?
C00X C00S C00N 120.5(3) . . ?
O005 C00T C00H 114.5(2) . . ?
O005 C00T C011 124.8(3) . . ?
C011 C00T C00H 120.6(3) . . ?
N008 C00U C00O 113.6(2) . . ?
N008 C00U H00N 108.9 . . ?
N008 C00U H00O 108.9 . . ?
C00O C00U H00N 108.9 . . ?
C00O C00U H00O 108.9 . . ?
H00N C00U H00O 107.7 . . ?
C00I C00V H00V 120.6 . . ?
C00I C00V C010 118.8(3) . . ?
C010 C00V H00V 120.6 . . ?
C00M C00W H00W 118.6 . . ?
C00M C00W C00X 122.8(3) . . ?
C00X C00W H00W 118.6 . . ?
C00S C00X C00W 118.2(3) . . ?
C00S C00X H00X 120.9 . . ?
C00W C00X H00X 120.9 . . ?
C00Q C00Y C00R 113.7(2) . . ?
C00Q C00Y H00P 108.8 . . ?
C00Q C00Y H00Q 108.8 . . ?
C00R C00Y H00P 108.8 . . ?
C00R C00Y H00Q 108.8 . . ?
H00P C00Y H00Q 107.7 . . ?
C00Q C00Z H00Z 119.4 . . ?
C010 C00Z C00Q 121.2(3) . . ?
C010 C00Z H00Z 119.4 . . ?
C00V C010 H010 121.0 . . ?
C00Z C010 C00V 118.0(3) . . ?
C00Z C010 H010 121.0 . . ?
C00T C011 H011 120.3 . . ?
C00T C011 C012 119.4(3) . . ?
C012 C011 H011 120.3 . . ?
C00L C012 C011 122.0(3) . . ?
C00L C012 H012 119.0 . . ?
C011 C012 H012 119.0 . . ?
O005 C013 H01A 109.5 . . ?
O005 C013 H01B 109.5 . . ?
O005 C013 H01C 109.5 . . ?
H01A C013 H01B 109.5 . . ?
H01A C013 H01C 109.5 . . ?
H01B C013 H01C 109.5 . . ?
O006 C015 H01D 109.5 . . ?
O006 C015 H01E 109.5 . . ?
O006 C015 H01F 109.5 . . ?
H01D C015 H01E 109.5 . . ?
H01D C015 H01F 109.5 . . ?
H01E C015 H01F 109.5 . . ?
N014 C016 C017 178.8(4) . . ?
C016 C017 H01G 109.5 . . ?
C016 C017 H01H 109.5 . . ?
C016 C017 H01I 109.5 . . ?
H01G C017 H01H 109.5 . . ?
H01G C017 H01I 109.5 . . ?
H01H C017 H01I 109.5 . . ?

loop_
_geom_bond_atom_site_label_1
_geom_bond_atom_site_label_2
_geom_bond_distance
_geom_bond_site_symmetry_2
_geom_bond_publ_flag
Co01 Cl02 2.2603(8) . ?
Co01 Cl03 2.2770(8) . ?
Co01 Cl04 2.2627(9) . ?
Co01 N007 2.082(2) . ?
O005 C00T 1.365(3) . ?
O005 C013 1.440(3) . ?
O006 C00S 1.368(3) . ?
O006 C015 1.436(3) . ?
N007 C00I 1.349(3) . ?
N007 C00Q 1.353(3) . ?
N008 C00D 1.385(3) . ?
N008 C00E 1.373(3) . ?
N008 C00U 1.483(3) . ?
N009 C00C 1.388(3) . ?
N009 C00G 1.393(3) . ?
N009 C00R 1.477(3) . ?
C00A C00B 1.411(4) . ?
C00A C00C 1.427(3) . ?
C00A C00D 1.429(4) . ?
C00B C00H 1.435(4) . ?
C00B C00N 1.430(4) . ?
C00C C00K 1.403(4) . ?
C00D C00F 1.395(4) . ?
C00E C00H 1.415(4) . ?
C00E C00L 1.413(4) . ?
C00F H00F 0.9500 . ?
C00F C00J 1.378(4) . ?
C00G C00M 1.402(4) . ?
C00G C00N 1.422(4) . ?
C00H C00T 1.442(4) . ?
C00I H00I 0.9500 . ?
C00I C00V 1.380(4) . ?
C00J H00J 0.9500 . ?
C00J C00K 1.378(4) . ?
C00K H00K 0.9500 . ?
C00L H00L 0.9500 . ?
C00L C012 1.377(4) . ?
C00M H00M 0.9500 . ?
C00M C00W 1.380(4) . ?
C00N C00S 1.440(4) . ?
C00O H00A 0.9900 . ?
C00O H00B 0.9900 . ?
C00O C00P 1.528(4) . ?
C00O C00U 1.523(4) . ?
C00P H00C 0.9800 . ?
C00P H00D 0.9800 . ?
C00P H00E 0.9800 . ?
C00Q C00Y 1.517(4) . ?
C00Q C00Z 1.395(4) . ?
C00R H00G 0.9900 . ?
C00R H00H 0.9900 . ?
C00R C00Y 1.532(4) . ?
C00S C00X 1.378(4) . ?
C00T C011 1.378(4) . ?
C00U H00N 0.9900 . ?
C00U H00O 0.9900 . ?
C00V H00V 0.9500 . ?
C00V C010 1.386(4) . ?
C00W H00W 0.9500 . ?
C00W C00X 1.411(4) . ?
C00X H00X 0.9500 . ?
C00Y H00P 0.9900 . ?
C00Y H00Q 0.9900 . ?
C00Z H00Z 0.9500 . ?
C00Z C010 1.375(4) . ?
C010 H010 0.9500 . ?
C011 H011 0.9500 . ?
C011 C012 1.397(4) . ?
C012 H012 0.9500 . ?
C013 H01A 0.9800 . ?
C013 H01B 0.9800 . ?
C013 H01C 0.9800 . ?
N014 C016 1.148(5) . ?
C015 H01D 0.9800 . ?
C015 H01E 0.9800 . ?
C015 H01F 0.9800 . ?
C016 C017 1.449(6) . ?
C017 H01G 0.9800 . ?
C017 H01H 0.9800 . ?
C017 H01I 0.9800 . ?
